data_7045447
loop_
_publ_author_name
'Ma, Ruru'
'Yang, Yun'
'Hu, Cong'
'Dong, Xiaoyu'
'Yang, Zhihua'
'Pan, Shilie'

_publ_section_title
;
 LiCs<sub>2</sub>La(BO<sub>3</sub>)<sub>2</sub> and
 Li<sub>3</sub>K<sub>9</sub>La<sub>3</sub>(BO<sub>3</sub>)<sub>7</sub>:
 new mixed alkali metal lanthanum borates with three-dimensional open
 frameworks and short cut-off edges.
;
_journal_issue 10
_journal_name_full 'Dalton transactions (Cambridge, England : 2003)'
_journal_page_first 3512
_journal_page_last 3520
_journal_paper_doi 10.1039/c7dt04830k
_journal_volume 47
_journal_year 2018
_chemical_formula_sum 'B7 K9 La3 Li3 O21'
_chemical_formula_weight 1201.12
_space_group_IT_number 13
_space_group_name_Hall '-P 2yc'
_space_group_name_H-M_alt 'P 1 2/c 1'
_symmetry_cell_setting monoclinic
_symmetry_space_group_name_Hall '-P 2yc'
_symmetry_space_group_name_H-M 'P 1 2/c 1'
_atom_sites_solution_primary direct
_atom_sites_solution_secondary difmap
_audit_creation_method SHELXL-97
_audit_update_record
;
2017-10-16 deposited with the CCDC.
2018-01-29 downloaded from the CCDC.
;
_cell_angle_alpha 90.00
_cell_angle_beta 121.580(8)
_cell_angle_gamma 90.00
_cell_formula_units_Z 2
_cell_length_a 11.491(2)
_cell_length_b 10.2132(18)
_cell_length_c 12.425(3)
_cell_measurement_reflns_used 2855
_cell_measurement_temperature 296(2)
_cell_measurement_theta_max 27.59
_cell_measurement_theta_min 1.99
_cell_volume 1242.3(4)
_computing_cell_refinement 'Bruker SMART'
_computing_data_collection 'Bruker SMART'
_computing_data_reduction 'Bruker SAINT'
_computing_molecular_graphics 'Bruker SHELXTL'
_computing_publication_material 'Bruker SHELXTL'
_computing_structure_refinement 'SHELXL-97 (Sheldrick, 1997)'
_computing_structure_solution 'SHELXS-97 (Sheldrick, 1990)'
_diffrn_ambient_temperature 296(2)
_diffrn_measured_fraction_theta_full 0.992
_diffrn_measured_fraction_theta_max 0.992
_diffrn_measurement_device_type 'CCD area detector'
_diffrn_measurement_method 'phi and omega scans'
_diffrn_radiation_monochromator graphite
_diffrn_radiation_source 'fine-focus sealed tube'
_diffrn_radiation_type MoK\a
_diffrn_radiation_wavelength 0.71073
_diffrn_reflns_av_R_equivalents 0.0339
_diffrn_reflns_av_sigmaI/netI 0.0231
_diffrn_reflns_limit_h_max 13
_diffrn_reflns_limit_h_min -14
_diffrn_reflns_limit_k_max 13
_diffrn_reflns_limit_k_min -13
_diffrn_reflns_limit_l_max 16
_diffrn_reflns_limit_l_min -16
_diffrn_reflns_number 18646
_diffrn_reflns_theta_full 27.59
_diffrn_reflns_theta_max 27.59
_diffrn_reflns_theta_min 1.99
_exptl_absorpt_coefficient_mu 6.663
_exptl_absorpt_correction_T_max 0.9759
_exptl_absorpt_correction_T_min 0.9526
_exptl_absorpt_correction_type numerical
_exptl_absorpt_process_details SADABS
_exptl_crystal_colour colorless
_exptl_crystal_density_diffrn 3.211
_exptl_crystal_density_method 'not measured'
_exptl_crystal_description block
_exptl_crystal_F_000 1678
_exptl_crystal_size_max 0.127
_exptl_crystal_size_mid 0.11
_exptl_crystal_size_min 0.094
_refine_diff_density_max 1.038
_refine_diff_density_min -0.898
_refine_diff_density_rms 0.123
_refine_ls_extinction_coef 0.00232(15)
_refine_ls_extinction_expression Fc^*^=kFc[1+0.001xFc^2^\l^3^/sin(2\q)]^-1/4^
_refine_ls_extinction_method SHELXL
_refine_ls_goodness_of_fit_ref 1.052
_refine_ls_matrix_type full
_refine_ls_number_parameters 207
_refine_ls_number_reflns 2855
_refine_ls_number_restraints 0
_refine_ls_restrained_S_all 1.052
_refine_ls_R_factor_all 0.0228
_refine_ls_R_factor_gt 0.0197
_refine_ls_shift/su_max 0.003
_refine_ls_shift/su_mean 0.000
_refine_ls_structure_factor_coef Fsqd
_refine_ls_weighting_details 'calc w=1/[\s^2^(Fo^2^)+(0.0226P)^2^+1.1756P] where P=(Fo^2^+2Fc^2^)/3'
_refine_ls_weighting_scheme calc
_refine_ls_wR_factor_gt 0.0461
_refine_ls_wR_factor_ref 0.0478
_reflns_number_gt 2580
_reflns_number_total 2855
_reflns_threshold_expression >2sigma(I)
_cod_data_source_file c7dt04830k2.cif
_cod_data_source_block 2
_cod_depositor_comments 'Adding full bibliography for 7045446--7045447.cif.'
_cod_original_cell_volume 1242.2(4)
_cod_original_sg_symbol_H-M P2/c
_cod_original_formula_sum B7K9La3Li3O21
_cod_database_code 7045447

loop_
_symmetry_equiv_pos_as_xyz
'x, y, z'
'-x, y, -z+1/2'
'-x, -y, -z'
'x, -y, z-1/2'

loop_
_atom_site_label
_atom_site_type_symbol
_atom_site_fract_x
_atom_site_fract_y
_atom_site_fract_z
_atom_site_U_iso_or_equiv
_atom_site_adp_type
_atom_site_occupancy
_atom_site_symmetry_multiplicity
_atom_site_calc_flag
_atom_site_refinement_flags
Li1 Li 0.5000 1.0636(8) 0.7500 0.0229(17) Uani 1 2 d S
Li2 Li 0.5841(7) 1.2907(6) 0.7044(8) 0.0435(19) Uani 1 1 d .
K1 K 0.0000 1.07859(9) 0.2500 0.01500(19) Uani 1 2 d S
K2 K 0.60982(7) 1.45814(7) 0.44407(7) 0.02126(16) Uani 1 1 d .
K3 K 0.17223(7) 0.92856(7) 0.08699(6) 0.01987(15) Uani 1 1 d .
K4 K -0.09344(7) 0.39167(7) 0.04959(7) 0.02369(17) Uani 1 1 d .
K5 K -0.33814(8) 0.90602(9) 0.05312(9) 0.0381(2) Uani 1 1 d .
La1 La 0.0000 0.68924(2) 0.2500 0.01057(7) Uani 1 2 d S
La2 La 0.283935(17) 1.297547(16) 0.254626(15) 0.01267(7) Uani 1 1 d .
B1 B 0.0949(3) 1.2143(3) -0.0013(3) 0.0136(7) Uani 1 1 d .
B2 B -0.2363(3) 0.5805(4) 0.2466(3) 0.0146(7) Uani 1 1 d .
B3 B 0.3689(4) 1.2243(4) 0.5070(3) 0.0218(8) Uani 1 1 d .
B4 B 0.5000 1.1511(6) 0.2500 0.0361(16) Uani 1 2 d S
O1 O 0.5000 1.2852(3) 0.2500 0.0214(7) Uani 1 2 d S
O2 O -0.2206(2) 0.7142(2) 0.2441(2) 0.0196(5) Uani 1 1 d .
O3 O -0.1365(2) 0.6582(2) 0.00372(18) 0.0191(5) Uani 1 1 d .
O4 O 0.0799(2) 1.1789(2) 0.09757(19) 0.0162(4) Uani 1 1 d .
O5 O -0.14604(19) 0.49615(19) 0.2397(2) 0.0188(5) Uani 1 1 d .
O6 O 0.3421(2) 1.5304(2) 0.2463(2) 0.0191(5) Uani 1 1 d .
O7 O -0.0694(2) 0.8694(2) 0.09813(19) 0.0165(5) Uani 1 1 d .
O8 O 0.2403(2) 1.1926(2) 0.4102(2) 0.0230(5) Uani 1 1 d .
O9 O 0.4494(2) 1.3052(2) 0.4847(2) 0.0239(5) Uani 1 1 d .
O10 O 0.6046(3) 1.0867(3) 0.2514(4) 0.0721(13) Uani 1 1 d .
O11A O 0.4082(5) 1.2090(4) 0.6367(5) 0.0130(10) Uani 0.50 1 d P
O11B O 0.4407(7) 1.1424(9) 0.6070(6) 0.073(3) Uani 0.50 1 d P

loop_
_atom_site_aniso_label
_atom_site_aniso_U_11
_atom_site_aniso_U_22
_atom_site_aniso_U_33
_atom_site_aniso_U_23
_atom_site_aniso_U_13
_atom_site_aniso_U_12
Li1 0.029(4) 0.020(4) 0.022(4) 0.000 0.015(4) 0.000
Li2 0.029(4) 0.031(4) 0.083(6) -0.026(4) 0.038(4) -0.011(3)
K1 0.0157(4) 0.0152(4) 0.0141(4) 0.000 0.0078(4) 0.000
K2 0.0192(3) 0.0226(4) 0.0239(4) -0.0060(3) 0.0126(3) -0.0055(3)
K3 0.0202(3) 0.0159(3) 0.0216(3) 0.0001(3) 0.0096(3) -0.0012(3)
K4 0.0219(4) 0.0182(4) 0.0305(4) -0.0011(3) 0.0134(3) 0.0008(3)
K5 0.0276(4) 0.0457(5) 0.0405(5) 0.0165(4) 0.0177(4) 0.0065(4)
La1 0.01067(12) 0.01037(12) 0.01115(12) 0.000 0.00604(9) 0.000
La2 0.01115(10) 0.01235(10) 0.01378(10) -0.00100(6) 0.00603(7) -0.00192(6)
B1 0.0090(15) 0.0166(17) 0.0126(16) 0.0012(13) 0.0040(13) 0.0002(13)
B2 0.0143(16) 0.0179(18) 0.0115(15) 0.0010(13) 0.0066(13) 0.0011(14)
B3 0.0177(18) 0.024(2) 0.0183(18) 0.0040(15) 0.0058(15) -0.0045(15)
B4 0.020(3) 0.015(3) 0.067(5) 0.000 0.019(3) 0.000
O1 0.0282(18) 0.0132(16) 0.0289(18) 0.000 0.0191(16) 0.000
O2 0.0181(12) 0.0143(11) 0.0309(13) -0.0010(9) 0.0159(11) -0.0006(9)
O3 0.0242(12) 0.0153(11) 0.0158(11) -0.0010(8) 0.0090(10) -0.0058(9)
O4 0.0178(11) 0.0175(11) 0.0154(10) -0.0019(8) 0.0102(9) -0.0047(9)
O5 0.0170(11) 0.0145(11) 0.0296(12) 0.0029(10) 0.0154(10) 0.0007(9)
O6 0.0158(11) 0.0166(11) 0.0305(12) -0.0043(9) 0.0161(10) -0.0013(9)
O7 0.0230(11) 0.0118(10) 0.0150(10) -0.0009(8) 0.0101(9) 0.0010(9)
O8 0.0155(11) 0.0314(14) 0.0191(11) 0.0003(10) 0.0070(10) -0.0079(10)
O9 0.0182(12) 0.0303(14) 0.0204(12) 0.0007(10) 0.0082(10) -0.0097(10)
O10 0.0399(18) 0.0175(14) 0.183(4) 0.0281(19) 0.075(2) 0.0122(13)
O11A 0.016(2) 0.011(2) 0.018(2) -0.0014(18) 0.013(2) 0.0006(18)
O11B 0.044(4) 0.101(7) 0.032(4) 0.039(4) -0.010(3) -0.035(4)

loop_
_atom_type_symbol
_atom_type_description
_atom_type_scat_dispersion_real
_atom_type_scat_dispersion_imag
_atom_type_scat_source
Li Li -0.0003 0.0001 'International Tables Vol C Tables 4.2.6.8 and 6.1.1.4'
B B 0.0013 0.0007 'International Tables Vol C Tables 4.2.6.8 and 6.1.1.4'
O O 0.0106 0.0060 'International Tables Vol C Tables 4.2.6.8 and 6.1.1.4'
K K 0.2009 0.2494 'International Tables Vol C Tables 4.2.6.8 and 6.1.1.4'
La La -0.2871 2.4523 'International Tables Vol C Tables 4.2.6.8 and 6.1.1.4'

loop_
_geom_angle_atom_site_label_1
_geom_angle_atom_site_label_2
_geom_angle_atom_site_label_3
_geom_angle
_geom_angle_site_symmetry_1
_geom_angle_site_symmetry_3
O11B Li1 O11B 124.6(8) 2_656 .
O11B Li1 O11A 29.0(4) 2_656 2_656
O11B Li1 O11A 99.3(5) . 2_656
O11B Li1 O11A 99.3(5) 2_656 .
O11B Li1 O11A 29.0(4) . .
O11A Li1 O11A 79.7(4) 2_656 .
O11B Li1 O10 116.6(3) 2_656 4_576
O11B Li1 O10 106.6(4) . 4_576
O11A Li1 O10 120.03(18) 2_656 4_576
O11A Li1 O10 135.35(18) . 4_576
O11B Li1 O10 106.6(4) 2_656 3_676
O11B Li1 O10 116.6(3) . 3_676
O11A Li1 O10 135.35(18) 2_656 3_676
O11A Li1 O10 120.03(18) . 3_676
O10 Li1 O10 75.7(3) 4_576 3_676
O11B Li1 B4 117.7(4) 2_656 3_676
O11B Li1 B4 117.7(4) . 3_676
O11A Li1 B4 140.1(2) 2_656 3_676
O11A Li1 B4 140.1(2) . 3_676
O10 Li1 B4 37.86(16) 4_576 3_676
O10 Li1 B4 37.86(16) 3_676 3_676
O11B Li1 Li2 79.8(5) 2_656 .
O11B Li1 Li2 51.2(4) . .
O11A Li1 Li2 51.0(3) 2_656 .
O11A Li1 Li2 45.8(3) . .
O10 Li1 Li2 113.25(17) 4_576 .
O10 Li1 Li2 165.8(2) 3_676 .
B4 Li1 Li2 149.76(16) 3_676 .
O11B Li1 Li2 51.2(4) 2_656 2_656
O11B Li1 Li2 79.8(5) . 2_656
O11A Li1 Li2 45.8(3) 2_656 2_656
O11A Li1 Li2 51.0(3) . 2_656
O10 Li1 Li2 165.8(2) 4_576 2_656
O10 Li1 Li2 113.25(17) 3_676 2_656
B4 Li1 Li2 149.76(16) 3_676 2_656
Li2 Li1 Li2 60.5(3) . 2_656
O11B Li1 K3 68.9(2) 2_656 3_676
O11B Li1 K3 109.7(3) . 3_676
O11A Li1 K3 60.62(15) 2_656 3_676
O11A Li1 K3 116.9(3) . 3_676
O10 Li1 K3 59.89(9) 4_576 3_676
O10 Li1 K3 122.8(3) 3_676 3_676
B4 Li1 K3 91.43(14) 3_676 3_676
Li2 Li1 K3 71.25(18) . 3_676
Li2 Li1 K3 106.2(2) 2_656 3_676
O11B Li1 K3 109.7(3) 2_656 4_576
O11B Li1 K3 68.9(2) . 4_576
O11A Li1 K3 116.9(3) 2_656 4_576
O11A Li1 K3 60.62(15) . 4_576
O10 Li1 K3 122.8(3) 4_576 4_576
O10 Li1 K3 59.89(9) 3_676 4_576
B4 Li1 K3 91.43(14) 3_676 4_576
Li2 Li1 K3 106.2(2) . 4_576
Li2 Li1 K3 71.25(18) 2_656 4_576
K3 Li1 K3 177.1(3) 3_676 4_576
O11B Li1 K5 173.4(3) 2_656 2
O11B Li1 K5 54.8(3) . 2
O11A Li1 K5 153.2(3) 2_656 2
O11A Li1 K5 78.19(14) . 2
O10 Li1 K5 68.52(18) 4_576 2
O10 Li1 K5 70.03(19) 3_676 2
B4 Li1 K5 63.38(11) 3_676 2
Li2 Li1 K5 102.23(18) . 2
Li2 Li1 K5 124.2(2) 2_656 2
K3 Li1 K5 117.71(10) 3_676 2
K3 Li1 K5 63.72(5) 4_576 2
O11A Li2 O6 136.0(4) . 3_686
O11A Li2 O2 150.3(4) . 4_676
O6 Li2 O2 73.0(2) 3_686 4_676
O11A Li2 O11B 26.6(3) . .
O6 Li2 O11B 158.4(5) 3_686 .
O2 Li2 O11B 123.9(4) 4_676 .
O11A Li2 O11A 75.9(4) . 2_656
O6 Li2 O11A 106.0(4) 3_686 2_656
O2 Li2 O11A 105.3(4) 4_676 2_656
O11B Li2 O11A 83.6(3) . 2_656
O11A Li2 B2 166.8(5) . 4_676
O6 Li2 B2 36.73(15) 3_686 4_676
O2 Li2 B2 36.98(15) 4_676 4_676
O11B Li2 B2 154.1(5) . 4_676
O11A Li2 B2 115.3(4) 2_656 4_676
O11A Li2 O9 67.4(3) . .
O6 Li2 O9 102.6(4) 3_686 .
O2 Li2 O9 104.9(3) 4_676 .
O11B Li2 O9 62.0(3) . .
O11A Li2 O9 143.1(3) 2_656 .
B2 Li2 O9 101.5(3) 4_676 .
O11A Li2 B3 35.0(2) . .
O6 Li2 B3 126.9(4) 3_686 .
O2 Li2 B3 129.2(4) 4_676 .
O11B Li2 B3 33.0(2) . .
O11A Li2 B3 110.3(3) 2_656 .
B2 Li2 B3 134.3(4) 4_676 .
O9 Li2 B3 32.78(14) . .
O11A Li2 Li1 46.1(2) . .
O6 Li2 Li1 151.5(4) 3_686 .
O2 Li2 Li1 113.7(3) 4_676 .
O11B Li2 Li1 40.2(2) . .
O11A Li2 Li1 45.7(2) 2_656 .
B2 Li2 Li1 146.9(4) 4_676 .
O9 Li2 Li1 102.1(2) . .
B3 Li2 Li1 72.07(19) . .
O11A Li2 Li2 50.7(3) . 2_656
O6 Li2 Li2 98.9(3) 3_686 2_656
O2 Li2 Li2 147.1(6) 4_676 2_656
O11B Li2 Li2 73.9(4) . 2_656
O11A Li2 Li2 45.1(3) 2_656 2_656
B2 Li2 Li2 131.9(4) 4_676 2_656
O9 Li2 Li2 108.0(4) . 2_656
B3 Li2 Li2 81.6(3) . 2_656
Li1 Li2 Li2 59.76(16) . 2_656
O11A Li2 K5 91.4(3) . 4_676
O6 Li2 K5 124.1(3) 3_686 4_676
O2 Li2 K5 60.75(18) 4_676 4_676
O11B Li2 K5 65.3(3) . 4_676
O11A Li2 K5 114.7(3) 2_656 4_676
B2 Li2 K5 90.0(2) 4_676 4_676
O9 Li2 K5 64.43(18) . 4_676
B3 Li2 K5 71.8(2) . 4_676
Li1 Li2 K5 79.78(18) . 4_676
Li2 Li2 K5 136.96(18) 2_656 4_676
O11A Li2 K2 81.0(3) . 3_686
O6 Li2 K2 60.2(2) 3_686 3_686
O2 Li2 K2 119.9(3) 4_676 3_686
O11B Li2 K2 98.3(3) . 3_686
O11A Li2 K2 121.6(3) 2_656 3_686
B2 Li2 K2 86.8(2) 4_676 3_686
O9 Li2 K2 56.67(18) . 3_686
B3 Li2 K2 68.1(2) . 3_686
Li1 Li2 K2 125.7(2) . 3_686
Li2 Li2 K2 79.1(2) 2_656 3_686
K5 Li2 K2 118.8(3) 4_676 3_686
O8 K1 O8 128.50(10) . 2
O8 K1 O7 132.83(7) . .
O8 K1 O7 90.73(7) 2 .
O8 K1 O7 90.73(7) . 2
O8 K1 O7 132.83(7) 2 2
O7 K1 O7 74.29(9) . 2
O8 K1 O4 76.09(7) . .
O8 K1 O4 84.89(7) 2 .
O7 K1 O4 83.90(6) . .
O7 K1 O4 135.29(7) 2 .
O8 K1 O4 84.89(7) . 2
O8 K1 O4 76.09(7) 2 2
O7 K1 O4 135.29(7) . 2
O7 K1 O4 83.90(6) 2 2
O4 K1 O4 135.43(10) . 2
O8 K1 K3 126.99(5) . 3_575
O8 K1 K3 54.27(5) 2 3_575
O7 K1 K3 51.76(5) . 3_575
O7 K1 K3 125.90(5) 2 3_575
O4 K1 K3 50.92(5) . 3_575
O4 K1 K3 130.24(5) 2 3_575
O8 K1 K3 54.27(5) . 4_576
O8 K1 K3 126.99(5) 2 4_576
O7 K1 K3 125.90(5) . 4_576
O7 K1 K3 51.76(5) 2 4_576
O4 K1 K3 130.24(5) . 4_576
O4 K1 K3 50.92(5) 2 4_576
K3 K1 K3 177.66(4) 3_575 4_576
O8 K1 K5 174.30(5) . .
O8 K1 K5 53.91(5) 2 .
O7 K1 K5 49.12(5) . .
O7 K1 K5 84.82(5) 2 .
O4 K1 K5 109.59(5) . .
O4 K1 K5 91.09(5) 2 .
K3 K1 K5 58.695(19) 3_575 .
K3 K1 K5 120.03(2) 4_576 .
O8 K1 K5 53.91(5) . 2
O8 K1 K5 174.30(5) 2 2
O7 K1 K5 84.82(5) . 2
O7 K1 K5 49.12(5) 2 2
O4 K1 K5 91.09(5) . 2
O4 K1 K5 109.59(5) 2 2
K3 K1 K5 120.03(2) 3_575 2
K3 K1 K5 58.695(19) 4_576 2
K5 K1 K5 124.30(4) . 2
O8 K1 K3 87.11(5) . .
O8 K1 K3 113.53(5) 2 .
O7 K1 K3 49.62(5) . .
O7 K1 K3 90.45(5) 2 .
O4 K1 K3 47.10(5) . .
O4 K1 K3 170.13(5) 2 .
K3 K1 K3 59.53(2) 3_575 .
K3 K1 K3 119.38(2) 4_576 .
K5 K1 K3 96.46(3) . .
K5 K1 K3 60.81(2) 2 .
O8 K1 K3 113.53(5) . 2
O8 K1 K3 87.11(5) 2 2
O7 K1 K3 90.45(5) . 2
O7 K1 K3 49.62(5) 2 2
O4 K1 K3 170.13(5) . 2
O4 K1 K3 47.10(5) 2 2
K3 K1 K3 119.38(2) 3_575 2
K3 K1 K3 59.53(2) 4_576 2
K5 K1 K3 60.81(2) . 2
K5 K1 K3 96.46(3) 2 2
K3 K1 K3 132.66(3) . 2
O9 K2 O1 74.91(6) . .
O9 K2 O9 98.10(7) . 3_686
O1 K2 O9 140.63(7) . 3_686
O9 K2 O6 141.23(7) . 2_655
O1 K2 O6 68.00(6) . 2_655
O9 K2 O6 103.29(7) 3_686 2_655
O9 K2 O6 76.90(7) . .
O1 K2 O6 67.19(6) . .
O9 K2 O6 73.48(7) 3_686 .
O6 K2 O6 78.72(7) 2_655 .
O9 K2 O3 114.85(8) . 4_676
O1 K2 O3 84.05(5) . 4_676
O9 K2 O3 131.66(7) 3_686 4_676
O6 K2 O3 72.72(6) 2_655 4_676
O6 K2 O3 145.42(6) . 4_676
O9 K2 B2 73.68(8) . 4_676
O1 K2 B2 132.18(9) . 4_676
O9 K2 B2 79.15(8) 3_686 4_676
O6 K2 B2 141.82(8) 2_655 4_676
O6 K2 B2 136.05(8) . 4_676
O3 K2 B2 77.62(8) 4_676 4_676
O9 K2 Li2 103.49(13) . 3_686
O1 K2 Li2 98.49(14) . 3_686
O9 K2 Li2 44.55(14) 3_686 3_686
O6 K2 Li2 72.12(14) 2_655 3_686
O6 K2 Li2 36.86(12) . 3_686
O3 K2 Li2 140.72(13) 4_676 3_686
B2 K2 Li2 123.31(15) 4_676 3_686
O9 K2 O5 98.18(7) . 4_676
O1 K2 O5 144.58(6) . 4_676
O9 K2 O5 74.24(6) 3_686 4_676
O6 K2 O5 118.51(6) 2_655 4_676
O6 K2 O5 146.22(6) . 4_676
O3 K2 O5 67.16(6) 4_676 4_676
B2 K2 O5 24.52(7) 4_676 4_676
Li2 K2 O5 116.81(13) 3_686 4_676
O9 K2 B3 122.46(9) . 3_686
O1 K2 B3 139.76(8) . 3_686
O9 K2 B3 24.36(8) 3_686 3_686
O6 K2 B3 82.39(8) 2_655 3_686
O6 K2 B3 81.14(8) . 3_686
O3 K2 B3 113.26(8) 4_676 3_686
B2 K2 B3 87.87(9) 4_676 3_686
Li2 K2 B3 44.85(13) 3_686 3_686
O5 K2 B3 73.47(7) 4_676 3_686
O9 K2 K4 150.18(6) . 4_676
O1 K2 K4 123.79(3) . 4_676
O9 K2 K4 81.06(5) 3_686 4_676
O6 K2 K4 66.10(5) 2_655 4_676
O6 K2 K4 129.97(5) . 4_676
O3 K2 K4 52.65(5) 4_676 4_676
B2 K2 K4 76.93(7) 4_676 4_676
Li2 K2 K4 96.67(11) 3_686 4_676
O5 K2 K4 52.66(4) 4_676 4_676
B3 K2 K4 60.61(7) 3_686 4_676
O9 K2 K2 50.51(5) . 3_686
O1 K2 K2 114.11(3) . 3_686
O9 K2 K2 47.58(5) 3_686 3_686
O6 K2 K2 139.52(6) 2_655 3_686
O6 K2 K2 67.00(5) . 3_686
O3 K2 K2 146.25(5) 4_676 3_686
B2 K2 K2 69.13(7) 4_676 3_686
Li2 K2 K2 67.57(14) 3_686 3_686
O5 K2 K2 83.94(4) 4_676 3_686
B3 K2 K2 71.95(7) 3_686 3_686
K4 K2 K2 121.72(3) 4_676 3_686
O10 K3 O4 70.50(7) 2_655 .
O10 K3 O4 167.70(8) 2_655 3_575
O4 K3 O4 98.10(6) . 3_575
O10 K3 O11A 73.48(11) 2_655 4_575
O4 K3 O11A 142.17(11) . 4_575
O4 K3 O11A 116.51(11) 3_575 4_575
O10 K3 O7 89.88(9) 2_655 3_575
O4 K3 O7 50.80(6) . 3_575
O4 K3 O7 79.01(6) 3_575 3_575
O11A K3 O7 118.88(10) 4_575 3_575
O10 K3 O2 99.29(10) 2_655 2
O4 K3 O2 126.44(7) . 2
O4 K3 O2 91.20(6) 3_575 2
O11A K3 O2 70.42(10) 4_575 2
O7 K3 O2 168.75(6) 3_575 2
O10 K3 O7 128.58(8) 2_655 .
O4 K3 O7 78.06(6) . .
O4 K3 O7 50.00(6) 3_575 .
O11A K3 O7 135.79(10) 4_575 .
O7 K3 O7 100.72(6) 3_575 .
O2 K3 O7 68.45(6) 2 .
O10 K3 O8 105.96(8) 2_655 4_575
O4 K3 O8 132.14(7) . 4_575
O4 K3 O8 77.96(7) 3_575 4_575
O11A K3 O8 49.99(11) 4_575 4_575
O7 K3 O8 82.11(6) 3_575 4_575
O2 K3 O8 101.41(7) 2 4_575
O7 K3 O8 125.23(6) . 4_575
O10 K3 B1 154.89(10) 2_655 3_575
O4 K3 B1 96.71(8) . 3_575
O4 K3 B1 26.80(8) 3_575 3_575
O11A K3 B1 121.04(11) 4_575 3_575
O7 K3 B1 98.58(8) 3_575 3_575
O2 K3 B1 70.41(8) 2 3_575
O7 K3 B1 26.60(8) . 3_575
O8 K3 B1 98.62(8) 4_575 3_575
O10 K3 O11B 64.59(15) 2_655 4_575
O4 K3 O11B 127.29(19) . 4_575
O4 K3 O11B 122.70(13) 3_575 4_575
O11A K3 O11B 17.86(18) 4_575 4_575
O7 K3 O11B 102.28(19) 3_575 4_575
O2 K3 O11B 87.6(2) 2 4_575
O7 K3 O11B 153.5(2) . 4_575
O8 K3 O11B 46.55(12) 4_575 4_575
B1 K3 O11B 134.94(18) 3_575 4_575
O10 K3 B1 72.15(9) 2_655 .
O4 K3 B1 26.51(8) . .
O4 K3 B1 95.61(8) 3_575 .
O11A K3 B1 127.94(11) 4_575 .
O7 K3 B1 26.48(7) 3_575 .
O2 K3 B1 152.85(8) 2 .
O7 K3 B1 96.27(8) . .
O8 K3 B1 105.71(8) 4_575 .
B1 K3 B1 106.25(8) 3_575 .
O11B K3 B1 110.2(2) 4_575 .
O10 K3 Li1 36.97(14) 2_655 3_676
O4 K3 Li1 107.23(15) . 3_676
O4 K3 Li1 153.14(13) 3_575 3_676
O11A K3 Li1 36.71(16) 4_575 3_676
O7 K3 Li1 110.20(12) 3_575 3_676
O2 K3 Li1 81.03(12) 2 3_676
O7 K3 Li1 143.83(7) . 3_676
O8 K3 Li1 78.46(8) 4_575 3_676
B1 K3 Li1 150.21(15) 3_575 3_676
O11B K3 Li1 31.99(13) 4_575 3_676
B1 K3 Li1 103.02(15) . 3_676
O3 K4 O4 146.99(7) . 1_545
O3 K4 O5 78.61(6) . 2
O4 K4 O5 81.77(6) 1_545 2
O3 K4 O8 132.72(7) . 2_545
O4 K4 O8 80.16(6) 1_545 2_545
O5 K4 O8 119.00(7) 2 2_545
O3 K4 O5 73.62(6) . .
O4 K4 O5 122.45(6) 1_545 .
O5 K4 O5 68.17(7) 2 .
O8 K4 O5 74.16(6) 2_545 .
O3 K4 O3 101.47(6) . 3_565
O4 K4 O3 47.32(6) 1_545 3_565
O5 K4 O3 74.56(6) 2 3_565
O8 K4 O3 124.95(7) 2_545 3_565
O5 K4 O3 142.67(6) . 3_565
O3 K4 B1 126.48(8) . 1_545
O4 K4 B1 26.07(7) 1_545 1_545
O5 K4 B1 87.98(8) 2 1_545
O8 K4 B1 99.12(8) 2_545 1_545
O5 K4 B1 146.12(8) . 1_545
O3 K4 B1 25.89(8) 3_565 1_545
O3 K4 B2 75.37(8) . 4_565
O4 K4 B2 100.79(8) 1_545 4_565
O5 K4 B2 134.24(8) 2 4_565
O8 K4 B2 106.29(8) 2_545 4_565
O5 K4 B2 135.47(8) . 4_565
O3 K4 B2 74.60(7) 3_565 4_565
B1 K4 B2 78.41(9) 1_545 4_565
O3 K4 K2 55.18(5) . 4_475
O4 K4 K2 156.08(5) 1_545 4_475
O5 K4 K2 119.40(5) 2 4_475
O8 K4 K2 79.55(5) 2_545 4_475
O5 K4 K2 63.06(4) . 4_475
O3 K4 K2 144.09(5) 3_565 4_475
B1 K4 K2 149.73(7) 1_545 4_475
B2 K4 K2 73.11(6) 4_565 4_475
O3 K4 B3 114.37(8) . 2_545
O4 K4 B3 97.95(8) 1_545 2_545
O5 K4 B3 138.08(8) 2 2_545
O8 K4 B3 23.98(8) 2_545 2_545
O5 K4 B3 77.44(8) . 2_545
O3 K4 B3 134.11(8) 3_565 2_545
B1 K4 B3 109.97(10) 1_545 2_545
B2 K4 B3 87.28(9) 4_565 2_545
K2 K4 B3 59.19(7) 4_475 2_545
O3 K4 O6 65.47(6) . 3_575
O4 K4 O6 121.34(6) 1_545 3_575
O5 K4 O6 141.20(6) 2 3_575
O8 K4 O6 96.80(6) 2_545 3_575
O5 K4 O6 112.29(6) . 3_575
O3 K4 O6 97.89(6) 3_565 3_575
B1 K4 O6 101.40(7) 1_545 3_575
B2 K4 O6 23.75(7) 4_565 3_575
K2 K4 O6 49.45(4) 4_475 3_575
B3 K4 O6 73.83(8) 2_545 3_575
O3 K4 K3 145.79(5) . 3_565
O4 K4 K3 50.56(5) 1_545 3_565
O5 K4 K3 131.71(5) 2 3_565
O8 K4 K3 53.45(5) 2_545 3_565
O5 K4 K3 127.45(5) . 3_565
O3 K4 K3 77.27(5) 3_565 3_565
B1 K4 K3 53.48(7) 1_545 3_565
B2 K4 K3 71.35(7) 4_565 3_565
K2 K4 K3 106.43(3) 4_475 3_565
B3 K4 K3 56.93(7) 2_545 3_565
O6 K4 K3 80.72(4) 3_575 3_565
O2 K5 O7 75.65(6) . .
O2 K5 O11B 169.17(13) . 2
O7 K5 O11B 104.34(17) . 2
O2 K5 O11B 77.57(16) . 4_475
O7 K5 O11B 153.14(16) . 4_475
O11B K5 O11B 101.6(3) 2 4_475
O2 K5 O9 72.62(6) . 4_475
O7 K5 O9 126.23(7) . 4_475
O11B K5 O9 114.51(16) 2 4_475
O11B K5 O9 44.74(15) 4_475 4_475
O2 K5 O8 123.98(7) . 2
O7 K5 O8 79.79(6) . 2
O11B K5 O8 46.31(15) 2 2
O11B K5 O8 114.27(16) 4_475 2
O9 K5 O8 153.67(6) 4_475 2
O2 K5 Li2 38.96(12) . 4_475
O7 K5 Li2 114.22(12) . 4_475
O11B K5 Li2 141.1(2) 2 4_475
O11B K5 Li2 39.5(2) 4_475 4_475
O9 K5 Li2 44.05(16) 4_475 4_475
O8 K5 Li2 134.88(16) 2 4_475
O2 K5 B4 125.45(12) . 3_575
O7 K5 B4 96.13(5) . 3_575
O11B K5 B4 65.37(16) 2 3_575
O11B K5 B4 101.04(12) 4_475 3_575
O9 K5 B4 70.12(9) 4_475 3_575
O8 K5 B4 106.49(11) 2 3_575
Li2 K5 B4 113.71(18) 4_475 3_575
O2 K5 B3 145.06(8) . 2
O7 K5 B3 98.60(8) . 2
O11B K5 B3 24.22(14) 2 2
O11B K5 B3 102.12(18) 4_475 2
O9 K5 B3 131.36(8) 4_475 2
O8 K5 B3 24.38(7) 2 2
Li2 K5 B3 136.29(15) 4_475 2
B4 K5 B3 89.22(12) 3_575 2
O2 K5 B3 82.21(8) . 4_475
O7 K5 B3 149.26(9) . 4_475
O11B K5 B3 101.38(18) 2 4_475
O11B K5 B3 23.68(13) 4_475 4_475
O9 K5 B3 23.94(8) 4_475 4_475
O8 K5 B3 130.77(8) 2 4_475
Li2 K5 B3 44.63(14) 4_475 4_475
B4 K5 B3 79.55(8) 3_575 4_475
B3 K5 B3 111.66(9) 2 4_475
O2 K5 O10 135.04(7) . 3_575
O7 K5 O10 118.12(7) . 3_575
O11B K5 O10 54.79(14) 2 3_575
O11B K5 O10 82.94(13) 4_475 3_575
O9 K5 O10 65.11(7) 4_475 3_575
O8 K5 O10 100.95(6) 2 3_575
Li2 K5 O10 107.65(15) 4_475 3_575
B4 K5 O10 23.48(7) 3_575 3_575
B3 K5 O10 78.47(8) 2 3_575
B3 K5 O10 65.36(8) 4_475 3_575
O2 K5 O10 87.50(8) . 1_455
O7 K5 O10 121.81(7) . 1_455
O11B K5 O10 83.36(14) 2 1_455
O11B K5 O10 54.47(14) 4_475 1_455
O9 K5 O10 99.01(7) 4_475 1_455
O8 K5 O10 64.67(6) 2 1_455
Li2 K5 O10 72.22(15) 4_475 1_455
B4 K5 O10 136.25(9) 3_575 1_455
B3 K5 O10 65.99(8) 2 1_455
B3 K5 O10 77.51(8) 4_475 1_455
O10 K5 O10 112.99(9) 3_575 1_455
O7 La1 O7 82.69(10) 2 .
O7 La1 O2 89.13(7) 2 2
O7 La1 O2 82.09(7) . 2
O7 La1 O2 82.09(7) 2 .
O7 La1 O2 89.13(7) . .
O2 La1 O2 168.33(10) 2 .
O7 La1 O5 124.03(7) 2 .
O7 La1 O5 127.02(7) . .
O2 La1 O5 135.10(7) 2 .
O2 La1 O5 56.56(7) . .
O7 La1 O5 127.02(7) 2 2
O7 La1 O5 124.03(7) . 2
O2 La1 O5 56.56(7) 2 2
O2 La1 O5 135.10(7) . 2
O5 La1 O5 78.63(9) . 2
O7 La1 O3 137.97(7) 2 .
O7 La1 O3 55.84(7) . .
O2 La1 O3 91.38(7) 2 .
O2 La1 O3 90.02(7) . .
O5 La1 O3 82.66(7) . .
O5 La1 O3 86.61(7) 2 .
O7 La1 O3 55.84(7) 2 2
O7 La1 O3 137.97(7) . 2
O2 La1 O3 90.02(7) 2 2
O2 La1 O3 91.38(7) . 2
O5 La1 O3 86.61(7) . 2
O5 La1 O3 82.66(7) 2 2
O3 La1 O3 166.12(10) . 2
O7 La1 B1 28.75(8) 2 4_576
O7 La1 B1 111.08(9) . 4_576
O2 La1 B1 97.22(9) 2 4_576
O2 La1 B1 78.72(9) . 4_576
O5 La1 B1 100.90(9) . 4_576
O5 La1 B1 110.10(8) 2 4_576
O3 La1 B1 163.27(9) . 4_576
O3 La1 B1 29.02(8) 2 4_576
O7 La1 B1 111.08(9) 2 3_575
O7 La1 B1 28.75(8) . 3_575
O2 La1 B1 78.72(9) 2 3_575
O2 La1 B1 97.22(9) . 3_575
O5 La1 B1 110.10(8) . 3_575
O5 La1 B1 100.90(9) 2 3_575
O3 La1 B1 29.02(8) . 3_575
O3 La1 B1 163.27(9) 2 3_575
B1 La1 B1 139.71(14) 4_576 3_575
O7 La1 B2 110.49(8) 2 2
O7 La1 B2 102.85(8) . 2
O2 La1 B2 28.25(8) 2 2
O2 La1 B2 163.42(9) . 2
O5 La1 B2 106.85(9) . 2
O5 La1 B2 28.38(8) 2 2
O3 La1 B2 87.39(8) . 2
O3 La1 B2 87.33(8) 2 2
B1 La1 B2 106.88(9) 4_576 2
B1 La1 B2 88.41(10) 3_575 2
O7 La1 B2 102.85(8) 2 .
O7 La1 B2 110.49(8) . .
O2 La1 B2 163.42(9) 2 .
O2 La1 B2 28.25(8) . .
O5 La1 B2 28.38(8) . .
O5 La1 B2 106.85(9) 2 .
O3 La1 B2 87.33(8) . .
O3 La1 B2 87.39(8) 2 .
B1 La1 B2 88.41(10) 4_576 .
B1 La1 B2 106.88(9) 3_575 .
B2 La1 B2 135.18(14) 2 .
O4 La2 O9 140.76(7) . .
O4 La2 O8 84.67(7) . .
O9 La2 O8 57.25(7) . .
O4 La2 O6 127.36(7) . .
O9 La2 O6 87.53(7) . .
O8 La2 O6 127.88(7) . .
O4 La2 O1 120.13(7) . .
O9 La2 O1 81.79(6) . .
O8 La2 O1 126.91(7) . .
O6 La2 O1 75.95(8) . .
O4 La2 O10 80.97(9) . 2_655
O9 La2 O10 88.07(11) . 2_655
O8 La2 O10 88.13(11) . 2_655
O6 La2 O10 131.48(8) . 2_655
O1 La2 O10 55.60(9) . 2_655
O4 La2 O5 93.72(7) . 2_565
O9 La2 O5 93.14(7) . 2_565
O8 La2 O5 86.63(7) . 2_565
O6 La2 O5 55.63(7) . 2_565
O1 La2 O5 131.53(8) . 2_565
O10 La2 O5 172.87(8) 2_655 2_565
O4 La2 O3 53.68(7) . 3_575
O9 La2 O3 165.55(7) . 3_575
O8 La2 O3 136.28(7) . 3_575
O6 La2 O3 79.07(7) . 3_575
O1 La2 O3 89.64(5) . 3_575
O10 La2 O3 96.69(11) 2_655 3_575
O5 La2 O3 83.83(7) 2_565 3_575
O4 La2 B3 112.36(9) . .
O9 La2 B3 28.75(9) . .
O8 La2 B3 28.67(9) . .
O6 La2 B3 110.58(10) . .
O1 La2 B3 103.76(8) . .
O10 La2 B3 85.53(13) 2_655 .
O5 La2 B3 92.15(10) 2_565 .
O3 La2 B3 164.92(9) 3_575 .
O4 La2 B1 28.42(8) . .
O9 La2 B1 164.63(9) . .
O8 La2 B1 112.90(9) . .
O6 La2 B1 107.44(9) . .
O1 La2 B1 98.19(7) . .
O10 La2 B1 79.45(12) 2_655 .
O5 La2 B1 98.17(8) 2_565 .
O3 La2 B1 28.42(8) 3_575 .
B3 La2 B1 139.58(11) . .
O4 La2 B4 101.53(9) . .
O9 La2 B4 83.79(6) . .
O8 La2 B4 108.33(9) . .
O6 La2 B4 103.81(11) . .
O1 La2 B4 27.88(12) . .
O10 La2 B4 27.73(11) 2_655 .
O5 La2 B4 159.40(11) 2_565 .
O3 La2 B4 94.07(5) 3_575 .
B3 La2 B4 94.70(9) . .
B1 La2 B4 89.11(8) . .
O4 La2 B2 112.64(8) . 2_565
O9 La2 B2 90.18(8) . 2_565
O8 La2 B2 108.40(8) . 2_565
O6 La2 B2 27.52(8) . 2_565
O1 La2 B2 103.44(10) . 2_565
O10 La2 B2 159.00(9) 2_655 2_565
O5 La2 B2 28.11(8) 2_565 2_565
O3 La2 B2 80.47(8) 3_575 2_565
B3 La2 B2 102.65(11) . 2_565
B1 La2 B2 104.68(9) . 2_565
B4 La2 B2 131.32(12) . 2_565
O4 B1 O7 123.2(3) . 3_575
O4 B1 O3 118.1(3) . 3_575
O7 B1 O3 118.7(3) 3_575 3_575
O4 B1 La1 154.2(2) . 3_575
O7 B1 La1 58.89(15) 3_575 3_575
O3 B1 La1 66.15(15) 3_575 3_575
O4 B1 La2 57.80(15) . .
O7 B1 La2 147.1(2) 3_575 .
O3 B1 La2 71.31(16) 3_575 .
La1 B1 La2 136.95(13) 3_575 .
O4 B1 K3 67.10(16) . 3_575
O7 B1 K3 71.47(16) 3_575 3_575
O3 B1 K3 137.3(2) 3_575 3_575
La1 B1 K3 92.47(9) 3_575 3_575
La2 B1 K3 124.49(12) . 3_575
O4 B1 K3 65.19(16) . .
O7 B1 K3 67.20(16) 3_575 .
O3 B1 K3 148.8(2) 3_575 .
La1 B1 K3 125.92(12) 3_575 .
La2 B1 K3 88.65(9) . .
K3 B1 K3 73.75(8) 3_575 .
O4 B1 K4 63.15(16) . 1_565
O7 B1 K4 133.0(2) 3_575 1_565
O3 B1 K4 75.22(17) 3_575 1_565
La1 B1 K4 96.10(10) 3_575 1_565
La2 B1 K4 78.93(9) . 1_565
K3 B1 K4 70.77(8) 3_575 1_565
K3 B1 K4 125.26(12) . 1_565
O4 B1 K5 124.9(2) . 3_575
O7 B1 K5 55.36(15) 3_575 3_575
O3 B1 K5 90.48(18) 3_575 3_575
La1 B1 K5 78.85(9) 3_575 3_575
La2 B1 K5 95.51(9) . 3_575
K3 B1 K5 122.51(11) 3_575 3_575
K3 B1 K5 67.26(7) . 3_575
K4 B1 K5 165.65(12) 1_565 3_575
O6 B2 O2 120.3(3) 2_545 .
O6 B2 O5 119.5(3) 2_545 .
O2 B2 O5 120.2(3) . .
O6 B2 Li2 59.9(2) 2_545 4_475
O2 B2 Li2 62.2(2) . 4_475
O5 B2 Li2 165.5(3) . 4_475
O6 B2 La1 176.1(2) 2_545 .
O2 B2 La1 59.43(15) . .
O5 B2 La1 61.02(15) . .
Li2 B2 La1 120.7(2) 4_475 .
O6 B2 La2 57.44(16) 2_545 2_545
O2 B2 La2 177.3(2) . 2_545
O5 B2 La2 62.08(16) . 2_545
Li2 B2 La2 115.2(2) 4_475 2_545
La1 B2 La2 122.98(12) . 2_545
O6 B2 K2 93.80(18) 2_545 4_475
O2 B2 K2 95.35(18) . 4_475
O5 B2 K2 79.85(16) . 4_475
Li2 B2 K2 85.7(2) 4_475 4_475
La1 B2 K2 90.09(9) . 4_475
La2 B2 K2 83.52(9) 2_545 4_475
O6 B2 K4 83.34(17) 2_545 4_566
O2 B2 K4 86.92(17) . 4_566
O5 B2 K4 100.73(18) . 4_566
Li2 B2 K4 93.7(2) 4_475 4_566
La1 B2 K4 92.77(9) . 4_566
La2 B2 K4 94.13(9) 2_545 4_566
K2 B2 K4 176.99(13) 4_475 4_566
O11B B3 O8 121.1(4) . .
O11B B3 O9 113.9(4) . .
O8 B3 O9 119.8(3) . .
O11B B3 O11A 39.1(4) . .
O8 B3 O11A 121.3(3) . .
O9 B3 O11A 116.3(3) . .
O11B B3 Li2 57.0(4) . .
O8 B3 Li2 170.1(3) . .
O9 B3 Li2 67.0(3) . .
O11A B3 Li2 50.2(3) . .
O11B B3 La2 149.4(5) . .
O8 B3 La2 60.37(16) . .
O9 B3 La2 59.96(16) . .
O11A B3 La2 170.8(3) . .
Li2 B3 La2 127.0(2) . .
O11B B3 K2 119.1(4) . 3_686
O8 B3 K2 109.7(2) . 3_686
O9 B3 K2 56.66(18) . 3_686
O11A B3 K2 87.2(3) . 3_686
Li2 B3 K2 67.09(18) . 3_686
La2 B3 K2 83.92(10) . 3_686
O11B B3 K3 67.5(3) . 4_576
O8 B3 K3 63.77(17) . 4_576
O9 B3 K3 170.4(3) . 4_576
O11A B3 K3 58.2(2) . 4_576
Li2 B3 K3 108.3(2) . 4_576
La2 B3 K3 124.12(12) . 4_576
K2 B3 K3 114.05(12) 3_686 4_576
O11B B3 K5 62.9(4) . 2
O8 B3 K5 68.36(19) . 2
O9 B3 K5 123.3(2) . 2
O11A B3 K5 94.6(3) . 2
Li2 B3 K5 114.9(2) . 2
La2 B3 K5 94.30(11) . 2
K2 B3 K5 177.91(13) 3_686 2
K3 B3 K5 66.07(8) 4_576 2
O11B B3 K4 124.2(5) . 2_565
O8 B3 K4 57.77(18) . 2_565
O9 B3 K4 108.4(2) . 2_565
O11A B3 K4 89.9(3) . 2_565
Li2 B3 K4 114.2(2) . 2_565
La2 B3 K4 83.86(9) . 2_565
K2 B3 K4 60.20(8) 3_686 2_565
K3 B3 K4 65.25(7) 4_576 2_565
K5 B3 K4 118.57(11) 2 2_565
O11B B3 K5 61.9(4) . 4_676
O8 B3 K5 125.3(2) . 4_676
O9 B3 K5 63.54(18) . 4_676
O11A B3 K5 93.8(2) . 4_676
Li2 B3 K5 63.53(17) . 4_676
La2 B3 K5 91.55(10) . 4_676
K2 B3 K5 112.76(11) 3_686 4_676
K3 B3 K5 122.77(12) 4_576 4_676
K5 B3 K5 68.34(9) 2 4_676
K4 B3 K5 171.90(14) 2_565 4_676
O10 B4 O10 122.3(5) 2_655 .
O10 B4 O1 118.9(2) 2_655 .
O10 B4 O1 118.9(2) . .
O10 B4 Li1 61.1(2) 2_655 3_676
O10 B4 Li1 61.1(2) . 3_676
O1 B4 Li1 180.000(3) . 3_676
O10 B4 La2 177.5(3) 2_655 2_655
O10 B4 La2 59.64(16) . 2_655
O1 B4 La2 59.24(10) . 2_655
Li1 B4 La2 120.76(10) 3_676 2_655
O10 B4 La2 59.64(16) 2_655 .
O10 B4 La2 177.5(3) . .
O1 B4 La2 59.24(10) . .
Li1 B4 La2 120.76(10) 3_676 .
La2 B4 La2 118.5(2) 2_655 .
O10 B4 K5 86.2(2) 2_655 3_575
O10 B4 K5 83.9(2) . 3_575
O1 B4 K5 100.30(10) . 3_575
Li1 B4 K5 79.70(10) 3_676 3_575
La2 B4 K5 92.60(4) 2_655 3_575
La2 B4 K5 97.90(4) . 3_575
O10 B4 K5 83.9(2) 2_655 4_676
O10 B4 K5 86.2(2) . 4_676
O1 B4 K5 100.30(10) . 4_676
Li1 B4 K5 79.70(10) 3_676 4_676
La2 B4 K5 97.90(4) 2_655 4_676
La2 B4 K5 92.60(4) . 4_676
K5 B4 K5 159.4(2) 3_575 4_676
B4 O1 La2 92.88(7) . 2_655
B4 O1 La2 92.88(7) . .
La2 O1 La2 174.24(14) 2_655 .
B4 O1 K2 130.69(5) . .
La2 O1 K2 88.99(5) 2_655 .
La2 O1 K2 87.26(5) . .
B4 O1 K2 130.69(5) . 2_655
La2 O1 K2 87.26(5) 2_655 2_655
La2 O1 K2 88.99(5) . 2_655
K2 O1 K2 98.61(10) . 2_655
B2 O2 Li2 80.8(2) . 4_475
B2 O2 La1 92.32(18) . .
Li2 O2 La1 167.2(3) 4_475 .
B2 O2 K5 134.12(19) . .
Li2 O2 K5 80.3(2) 4_475 .
La1 O2 K5 97.27(7) . .
B2 O2 K3 135.57(19) . 2
Li2 O2 K3 87.9(2) 4_475 2
La1 O2 K3 104.45(7) . 2
K5 O2 K3 84.82(7) . 2
B1 O3 La1 84.83(17) 3_575 .
B1 O3 La2 80.27(16) 3_575 3_575
La1 O3 La2 163.64(10) . 3_575
B1 O3 K4 153.65(19) 3_575 .
La1 O3 K4 86.89(6) . .
La2 O3 K4 109.47(7) 3_575 .
B1 O3 K2 134.18(19) 3_575 4_475
La1 O3 K2 104.94(7) . 4_475
La2 O3 K2 81.14(6) 3_575 4_475
K4 O3 K2 72.17(6) . 4_475
B1 O3 K4 78.89(17) 3_575 3_565
La1 O3 K4 102.36(7) . 3_565
La2 O3 K4 81.43(6) 3_575 3_565
K4 O3 K4 78.53(6) . 3_565
K2 O3 K4 138.30(8) 4_475 3_565
B1 O4 La2 93.78(17) . .
B1 O4 K1 166.76(19) . .
La2 O4 K1 99.45(7) . .
B1 O4 K4 90.79(18) . 1_565
La2 O4 K4 93.63(7) . 1_565
K1 O4 K4 88.77(7) . 1_565
B1 O4 K3 88.30(18) . .
La2 O4 K3 105.16(8) . .
K1 O4 K3 87.87(6) . .
K4 O4 K3 161.20(8) 1_565 .
B1 O4 K3 86.10(17) . 3_575
La2 O4 K3 172.94(9) . 3_575
K1 O4 K3 80.82(6) . 3_575
K4 O4 K3 79.31(6) 1_565 3_575
K3 O4 K3 81.90(6) . 3_575
B2 O5 La1 90.60(18) . .
B2 O5 La2 89.81(17) . 2_545
La1 O5 La2 176.18(9) . 2_545
B2 O5 K4 125.03(18) . 2
La1 O5 K4 87.11(6) . 2
La2 O5 K4 89.54(6) 2_545 2
B2 O5 K4 138.92(18) . .
La1 O5 K4 85.06(6) . .
La2 O5 K4 97.11(7) 2_545 .
K4 O5 K4 95.58(6) 2 .
B2 O5 K2 75.63(16) . 4_475
La1 O5 K2 95.76(6) . 4_475
La2 O5 K2 88.02(6) 2_545 4_475
K4 O5 K2 159.20(8) 2 4_475
K4 O5 K2 64.28(5) . 4_475
B2 O6 Li2 83.4(3) 2_565 3_686
B2 O6 La2 95.04(18) 2_565 .
Li2 O6 La2 162.6(3) 3_686 .
B2 O6 K2 137.03(19) 2_565 2_655
Li2 O6 K2 105.3(2) 3_686 2_655
La2 O6 K2 87.66(7) . 2_655
B2 O6 K2 129.60(19) 2_565 .
Li2 O6 K2 83.0(2) 3_686 .
La2 O6 K2 84.77(7) . .
K2 O6 K2 93.37(7) 2_655 .
B2 O6 K4 72.91(16) 2_565 3_575
Li2 O6 K4 95.8(3) 3_686 3_575
La2 O6 K4 100.29(7) . 3_575
K2 O6 K4 64.45(5) 2_655 3_575
K2 O6 K4 156.77(8) . 3_575
B1 O7 La1 92.36(17) 3_575 .
B1 O7 K1 163.5(2) 3_575 .
La1 O7 K1 101.51(7) . .
B1 O7 K3 86.32(17) 3_575 3_575
La1 O7 K3 175.34(9) . 3_575
K1 O7 K3 80.52(6) . 3_575
B1 O7 K5 101.32(18) 3_575 .
La1 O7 K5 97.55(7) . .
K1 O7 K5 85.75(6) . .
K3 O7 K5 78.36(6) 3_575 .
B1 O7 K3 81.93(17) 3_575 .
La1 O7 K3 104.98(7) . .
K1 O7 K3 85.90(6) . .
K3 O7 K3 79.28(6) 3_575 .
K5 O7 K3 157.12(8) . .
B3 O8 La2 90.95(19) . .
B3 O8 K1 166.8(2) . .
La2 O8 K1 99.16(8) . .
B3 O8 K4 98.3(2) . 2_565
La2 O8 K4 102.04(8) . 2_565
K1 O8 K4 88.03(7) . 2_565
B3 O8 K3 91.73(19) . 4_576
La2 O8 K3 176.85(10) . 4_576
K1 O8 K3 78.44(6) . 4_576
K4 O8 K3 75.94(6) 2_565 4_576
B3 O8 K5 87.3(2) . 2
La2 O8 K5 108.59(8) . 2
K1 O8 K5 81.45(6) . 2
K4 O8 K5 148.79(9) 2_565 2
K3 O8 K5 73.20(6) 4_576 2
B3 O9 Li2 80.2(2) . .
B3 O9 La2 91.30(18) . .
Li2 O9 La2 171.50(19) . .
B3 O9 K2 178.7(2) . .
Li2 O9 K2 99.11(18) . .
La2 O9 K2 89.37(7) . .
B3 O9 K2 99.0(2) . 3_686
Li2 O9 K2 78.78(17) . 3_686
La2 O9 K2 103.16(8) . 3_686
K2 O9 K2 81.90(7) . 3_686
B3 O9 K5 92.5(2) . 4_676
Li2 O9 K5 71.52(17) . 4_676
La2 O9 K5 108.75(8) . 4_676
K2 O9 K5 86.26(7) . 4_676
K2 O9 K5 145.75(9) 3_686 4_676
B4 O10 Li1 81.0(3) . 3_676
B4 O10 La2 92.6(2) . 2_655
Li1 O10 La2 173.37(19) 3_676 2_655
B4 O10 K3 139.4(3) . 2_655
Li1 O10 K3 83.14(15) 3_676 2_655
La2 O10 K3 103.02(10) 2_655 2_655
B4 O10 K5 72.58(17) . 3_575
Li1 O10 K5 79.33(13) 3_676 3_575
La2 O10 K5 97.09(11) 2_655 3_575
K3 O10 K5 139.83(13) 2_655 3_575
B4 O10 K5 139.1(2) . 1_655
Li1 O10 K5 85.32(16) 3_676 1_655
La2 O10 K5 98.48(11) 2_655 1_655
K3 O10 K5 75.81(7) 2_655 1_655
K5 O10 K5 67.01(9) 3_575 1_655
O11B O11A B3 66.1(5) . .
O11B O11A Li2 86.7(6) . .
B3 O11A Li2 94.8(4) . .
O11B O11A Li1 63.4(5) . .
B3 O11A Li1 129.1(3) . .
Li2 O11A Li1 88.1(3) . .
O11B O11A Li2 145.7(7) . 2_656
B3 O11A Li2 147.6(4) . 2_656
Li2 O11A Li2 84.2(4) . 2_656
Li1 O11A Li2 83.3(3) . 2_656
O11B O11A K3 95.0(6) . 4_576
B3 O11A K3 96.2(3) . 4_576
Li2 O11A K3 168.6(4) . 4_576
Li1 O11A K3 82.67(19) . 4_576
Li2 O11A K3 88.1(2) 2_656 4_576
O11A O11B B3 74.9(7) . .
O11A O11B Li1 87.6(7) . .
B3 O11B Li1 161.4(8) . .
O11A O11B Li2 66.7(6) . .
B3 O11B Li2 90.0(5) . .
Li1 O11B Li2 88.6(4) . .
O11A O11B K5 139.1(7) . 2
B3 O11B K5 92.8(4) . 2
Li1 O11B K5 96.6(4) . 2
Li2 O11B K5 153.6(5) . 2
O11A O11B K5 140.1(7) . 4_676
B3 O11B K5 94.4(4) . 4_676
Li1 O11B K5 103.2(4) . 4_676
Li2 O11B K5 75.2(3) . 4_676
K5 O11B K5 78.4(3) 2 4_676
O11A O11B K3 67.1(6) . 4_576
B3 O11B K3 88.2(4) . 4_576
Li1 O11B K3 79.1(3) . 4_576
Li2 O11B K3 132.5(5) . 4_576
K5 O11B K3 73.80(16) 2 4_576
K5 O11B K3 152.2(3) 4_676 4_576

loop_
_geom_bond_atom_site_label_1
_geom_bond_atom_site_label_2
_geom_bond_distance
_geom_bond_site_symmetry_2
Li1 O11B 1.732(7) 2_656
Li1 O11B 1.732(7) .
Li1 O11A 1.935(8) 2_656
Li1 O11A 1.935(8) .
Li1 O10 1.944(7) 4_576
Li1 O10 1.944(7) 3_676
Li1 B4 2.193(10) 3_676
Li1 Li2 2.685(10) .
Li1 Li2 2.685(10) 2_656
Li1 K3 3.2100(9) 3_676
Li1 K3 3.2100(9) 4_576
Li1 K5 3.591(4) 2
Li2 O11A 1.926(8) .
Li2 O6 1.972(7) 3_686
Li2 O2 2.030(7) 4_676
Li2 O11B 2.094(10) .
Li2 O11A 2.102(10) 2_656
Li2 B2 2.265(7) 4_676
Li2 O9 2.333(9) .
Li2 B3 2.498(8) .
Li2 Li2 2.705(14) 2_656
Li2 K5 3.182(7) 4_676
Li2 K2 3.262(8) 3_686
K1 O8 2.681(2) .
K1 O8 2.681(2) 2
K1 O7 2.681(2) .
K1 O7 2.681(2) 2
K1 O4 2.702(2) .
K1 O4 2.702(2) 2
K1 K3 3.5741(11) 3_575
K1 K3 3.5741(11) 4_576
K1 K5 3.7726(11) .
K1 K5 3.7726(11) 2
K1 K3 3.8165(9) .
K1 K3 3.8165(9) 2
K2 O9 2.658(2) .
K2 O1 2.709(2) .
K2 O9 2.779(2) 3_686
K2 O6 2.795(2) 2_655
K2 O6 2.851(2) .
K2 O3 2.862(2) 4_676
K2 B2 3.232(3) 4_676
K2 Li2 3.262(8) 3_686
K2 O5 3.284(2) 4_676
K2 B3 3.285(4) 3_686
K2 K4 3.3191(11) 4_676
K2 K2 3.5645(15) 3_686
K3 O10 2.797(3) 2_655
K3 O4 2.798(2) .
K3 O4 2.810(2) 3_575
K3 O11A 2.820(5) 4_575
K3 O7 2.846(2) 3_575
K3 O2 2.878(2) 2
K3 O7 2.915(2) .
K3 O8 2.961(2) 4_575
K3 B1 3.044(4) 3_575
K3 O11B 3.049(7) 4_575
K3 B1 3.081(4) .
K3 Li1 3.2100(9) 3_676
K4 O3 2.772(3) .
K4 O4 2.793(2) 1_545
K4 O5 2.832(2) 2
K4 O8 2.849(2) 2_545
K4 O5 2.929(2) .
K4 O3 3.084(2) 3_565
K4 B1 3.130(4) 1_545
K4 B2 3.237(3) 4_565
K4 K2 3.3191(11) 4_475
K4 B3 3.333(4) 2_545
K4 O6 3.363(2) 3_575
K4 K3 3.5759(11) 3_565
K5 O2 2.817(2) .
K5 O7 2.860(2) .
K5 O11B 2.953(9) 2
K5 O11B 2.989(10) 4_475
K5 O9 3.027(3) 4_475
K5 O8 3.083(3) 2
K5 Li2 3.182(7) 4_475
K5 B4 3.2630(16) 3_575
K5 B3 3.313(4) 2
K5 B3 3.378(4) 4_475
K5 O10 3.401(4) 3_575
K5 O10 3.407(4) 1_455
La1 O7 2.451(2) 2
La1 O7 2.451(2) .
La1 O2 2.511(2) 2
La1 O2 2.511(2) .
La1 O5 2.549(2) .
La1 O5 2.549(2) 2
La1 O3 2.626(2) .
La1 O3 2.626(2) 2
La1 B1 2.860(3) 4_576
La1 B1 2.860(3) 3_575
La1 B2 2.914(3) 2
La1 B2 2.914(3) .
La2 O4 2.446(2) .
La2 O9 2.470(2) .
La2 O8 2.480(2) .
La2 O6 2.487(2) .
La2 O1 2.5165(5) .
La2 O10 2.526(3) 2_655
La2 O5 2.597(2) 2_565
La2 O3 2.772(2) 3_575
La2 B3 2.852(4) .
La2 B1 2.884(3) .
La2 B4 2.925(3) .
La2 B2 2.940(4) 2_565
B1 O4 1.376(4) .
B1 O7 1.376(4) 3_575
B1 O3 1.393(4) 3_575
B1 La1 2.860(3) 3_575
B1 K3 3.044(4) 3_575
B1 K4 3.130(4) 1_565
B1 K5 3.409(4) 3_575
B2 O6 1.364(4) 2_545
B2 O2 1.380(4) .
B2 O5 1.385(4) .
B2 Li2 2.265(7) 4_475
B2 La2 2.940(4) 2_545
B2 K2 3.232(3) 4_475
B2 K4 3.237(3) 4_566
B3 O11B 1.361(7) .
B3 O8 1.369(4) .
B3 O9 1.372(4) .
B3 O11A 1.437(6) .
B3 K2 3.285(4) 3_686
B3 K3 3.300(4) 4_576
B3 K5 3.313(4) 2
B3 K4 3.333(4) 2_565
B3 K5 3.378(4) 4_676
B4 O10 1.362(4) 2_655
B4 O10 1.362(4) .
B4 O1 1.369(6) .
B4 Li1 2.193(10) 3_676
B4 La2 2.925(3) 2_655
B4 K5 3.2630(16) 3_575
B4 K5 3.2630(16) 4_676
O1 La2 2.5165(5) 2_655
O1 K2 2.709(2) 2_655
O2 Li2 2.030(7) 4_475
O2 K3 2.878(2) 2
O3 B1 1.393(4) 3_575
O3 La2 2.772(2) 3_575
O3 K2 2.862(2) 4_475
O3 K4 3.084(2) 3_565
O4 K4 2.793(2) 1_565
O4 K3 2.810(2) 3_575
O5 La2 2.597(2) 2_545
O5 K4 2.832(2) 2
O5 K2 3.284(2) 4_475
O6 B2 1.364(4) 2_565
O6 Li2 1.972(7) 3_686
O6 K2 2.795(2) 2_655
O6 K4 3.363(2) 3_575
O7 B1 1.376(4) 3_575
O7 K3 2.846(2) 3_575
O8 K4 2.849(2) 2_565
O8 K3 2.961(2) 4_576
O8 K5 3.083(3) 2
O9 K2 2.779(2) 3_686
O9 K5 3.027(3) 4_676
O10 Li1 1.944(7) 3_676
O10 La2 2.526(3) 2_655
O10 K3 2.797(3) 2_655
O10 K5 3.401(4) 3_575
O10 K5 3.407(4) 1_655
O11A O11B 0.939(10) .
O11A Li2 2.102(10) 2_656
O11A K3 2.820(5) 4_576
O11B K5 2.953(9) 2
O11B K5 2.989(9) 4_676
O11B K3 3.049(7) 4_576
